data_4304021
loop_
_publ_author_name
'Mohamed Osman Awaleh'
'Fran\,cois Baril-Robert'
'Christian Reber'
'Antonella Badia'
'Fran\,cois Brisse'

_publ_contact_author_address
;
      Universit\'e de Montr\'eal
      D\'epartement de Chimie
      C.P. 6128, Succ. Centre-ville
      Montr\'eal, Qu\'ebec
      Canada, H3C 3J7
;
_publ_contact_author_email francois.brisse@umontreal.ca
_publ_contact_author_fax '+1 514 343 7586'
_publ_contact_author_name 'Dr Fran\,cois Brisse'
_publ_contact_author_phone '+1 514 343 2088'
_publ_section_title
;
Gold(I)-Dithioether Supramolecular Polymers: Synthesis, Characterization,
and Luminescence
;
_journal_name_full 'Inorganic Chemistry'
_journal_page_first 2964
_journal_page_last 2974
_journal_paper_doi 10.1021/ic701275k
_journal_volume 47
_journal_year 2008
_chemical_compound_source 'Synthesized by the authors. See text'
_chemical_formula_moiety 'C13 H12 Au2 Cl2 S2'
_chemical_formula_sum 'C13 H12 Au2 Cl2 S2'
_chemical_formula_weight 697.18
_chemical_name_systematic
; 
 ? 
;
_space_group_IT_number 15
_symmetry_cell_setting monoclinic
_symmetry_space_group_name_Hall '-C 2yc'
_symmetry_space_group_name_H-M 'C 1 2/c 1'
_atom_sites_solution_hydrogens geom
_atom_sites_solution_primary direct
_atom_sites_solution_secondary difmap
_audit_creation_method SHELXL-97
_cell_angle_alpha 90.00
_cell_angle_beta 98.275(2)
_cell_angle_gamma 90.00
_cell_formula_units_Z 4
_cell_length_a 19.7419(4)
_cell_length_b 10.5996(2)
_cell_length_c 7.4895(2)
_cell_measurement_reflns_used 4114
_cell_measurement_temperature 200(2)
_cell_measurement_theta_max 72.75
_cell_measurement_theta_min 4.53
_cell_volume 1550.91(6)
_computing_cell_refinement 'SMART (Bruker, 1999)'
_computing_data_collection 'SMART (Bruker, 1999)'
_computing_data_reduction 'SAINT (Bruker, 1999)'
_computing_molecular_graphics 'SHELXTL (Bruker, 1997)'
_computing_publication_material 'UdMX (local program)'
_computing_structure_refinement 'SHELXL97 (Sheldrick, 1997)'
_computing_structure_solution 'SHELXS97 (Sheldrick, 1997)'
_diffrn_ambient_temperature 200(2)
_diffrn_detector_area_resol_mean 5.5
_diffrn_measured_fraction_theta_full 0.990
_diffrn_measured_fraction_theta_max 0.990
_diffrn_measurement_device_type 'Bruker Smart 2000'
_diffrn_measurement_method \w
_diffrn_radiation_monochromator graphite
_diffrn_radiation_source 'X-ray Sealed Tube'
_diffrn_radiation_type CuK\a
_diffrn_radiation_wavelength 1.54178
_diffrn_reflns_av_R_equivalents 0.085
_diffrn_reflns_av_sigmaI/netI 0.0489
_diffrn_reflns_limit_h_max 24
_diffrn_reflns_limit_h_min -24
_diffrn_reflns_limit_k_max 13
_diffrn_reflns_limit_k_min -13
_diffrn_reflns_limit_l_max 9
_diffrn_reflns_limit_l_min -9
_diffrn_reflns_number 9342
_diffrn_reflns_theta_full 72.75
_diffrn_reflns_theta_max 72.75
_diffrn_reflns_theta_min 4.53
_diffrn_standards_decay_% -0.19
_diffrn_standards_number 80
_exptl_absorpt_coefficient_mu 40.595
_exptl_absorpt_correction_T_max 0.294
_exptl_absorpt_correction_T_min 0.130
_exptl_absorpt_correction_type multi-scan
_exptl_absorpt_process_details 'Sadabs (Sheldrick,1996)'
_exptl_crystal_colour Colorless
_exptl_crystal_density_diffrn 2.986
_exptl_crystal_density_method 'not measured'
_exptl_crystal_description needle
_exptl_crystal_F_000 1256
_exptl_crystal_size_max 0.07
_exptl_crystal_size_mid 0.05
_exptl_crystal_size_min 0.03
_refine_diff_density_max 2.312
_refine_diff_density_min -2.690
_refine_diff_density_rms 0.460
_refine_ls_extinction_coef 0.00048(5)
_refine_ls_extinction_expression Fc^*^=kFc[1+0.001xFc^2^\l^3^/sin(2\q)]^-1/4^
_refine_ls_extinction_method SHELXL
_refine_ls_goodness_of_fit_ref 1.105
_refine_ls_hydrogen_treatment constr
_refine_ls_matrix_type full
_refine_ls_number_parameters 88
_refine_ls_number_reflns 1537
_refine_ls_number_restraints 0
_refine_ls_restrained_S_all 1.105
_refine_ls_R_factor_all 0.0497
_refine_ls_R_factor_gt 0.0492
_refine_ls_shift/su_max 0.002
_refine_ls_shift/su_mean 0.000
_refine_ls_structure_factor_coef Fsqd
_refine_ls_weighting_details 'calc w=1/[\s^2^(Fo^2^)+(0.0950P)^2^] where P=(Fo^2^+2Fc^2^)/3'
_refine_ls_weighting_scheme calc
_refine_ls_wR_factor_gt 0.1234
_refine_ls_wR_factor_ref 0.1245
_reflns_number_gt 1503
_reflns_number_total 1537
_reflns_threshold_expression I>2\s(I)
_cod_data_source_file ic701275k-file.004.cif
_cod_data_source_block Complex3
_cod_depositor_comments
;
The following automatic conversions were performed:
'_symmetry_cell_setting' value 'Monoclinic' changed to 'monoclinic'
according to '/home/saulius/struct/CIF-dictionaries/cif_core.dic'
dictionary named 'cif_core.dic' version 2.4.1 from
2010-06-29.

'_geom_angle_publ_flag' value 'Y' changed to 'y' according to
'/home/saulius/struct/CIF-dictionaries/cif_core.dic' dictionary named
'cif_core.dic' version 2.4.1 from 2010-06-29 (15
times).

'_geom_bond_publ_flag' value 'Y' changed to 'y' according to
'/home/saulius/struct/CIF-dictionaries/cif_core.dic' dictionary named
'cif_core.dic' version 2.4.1 from 2010-06-29 (12 times).

Automatic conversion script
Id: cif_fix_enum 1527 2010-12-29 10:47:43Z saulius 
;
_cod_database_code 4304021

loop_
_symmetry_equiv_pos_as_xyz
'x, y, z'
'-x, y, -z+1/2'
'x+1/2, y+1/2, z'
'-x+1/2, y+1/2, -z+1/2'
'-x, -y, -z'
'x, -y, z-1/2'
'-x+1/2, -y+1/2, -z'
'x+1/2, -y+1/2, z-1/2'

loop_
_atom_site_label
_atom_site_type_symbol
_atom_site_fract_x
_atom_site_fract_y
_atom_site_fract_z
_atom_site_U_iso_or_equiv
_atom_site_adp_type
_atom_site_occupancy
_atom_site_symmetry_multiplicity
_atom_site_calc_flag
_atom_site_refinement_flags
_atom_site_disorder_assembly
_atom_site_disorder_group
Au1 Au 0.931995(11) 0.32934(2) -0.17793(3) 0.0192(2) Uani 1 1 d . . .
Cl1 Cl 0.88789(8) 0.43702(17) -0.4306(2) 0.0289(4) Uani 1 1 d . . .
S1 S 0.96869(7) 0.20183(18) 0.0591(2) 0.0190(4) Uani 1 1 d . . .
C11 C 0.8934(3) 0.1319(6) 0.1248(9) 0.0165(12) Uani 1 1 d . . .
C12 C 0.8386(4) 0.2076(9) 0.1596(13) 0.0323(17) Uani 1 1 d . . .
H12 H 0.8413 0.2970 0.1539 0.039 Uiso 1 1 calc R . .
C13 C 0.7811(4) 0.1488(9) 0.2021(15) 0.039(2) Uani 1 1 d . . .
H13 H 0.7440 0.1978 0.2321 0.047 Uiso 1 1 calc R . .
C14 C 0.7768(4) 0.0163(8) 0.2015(11) 0.0324(17) Uani 1 1 d . . .
H14 H 0.7364 -0.0241 0.2274 0.039 Uiso 1 1 calc R . .
C15 C 0.8302(4) -0.0534(7) 0.1640(11) 0.0308(16) Uani 1 1 d . . .
H15 H 0.8269 -0.1428 0.1623 0.037 Uiso 1 1 calc R . .
C16 C 0.8895(4) 0.0034(7) 0.1283(11) 0.0258(14) Uani 1 1 d . . .
H16 H 0.9274 -0.0465 0.1062 0.031 Uiso 1 1 calc R . .
C17 C 1.0000 0.3013(10) 0.2500 0.0217(18) Uani 1 2 d S . .
H17A H 0.9626 0.3560 0.2803 0.026 Uiso 0.50 1 calc PR . .
H17B H 1.0374 0.3560 0.2197 0.026 Uiso 0.50 1 calc PR . .

loop_
_atom_site_aniso_label
_atom_site_aniso_U_11
_atom_site_aniso_U_22
_atom_site_aniso_U_33
_atom_site_aniso_U_23
_atom_site_aniso_U_13
_atom_site_aniso_U_12
Au1 0.0081(3) 0.0257(3) 0.0231(3) 0.00069(8) -0.00046(17) -0.00081(6)
Cl1 0.0223(7) 0.0341(9) 0.0288(9) 0.0058(7) -0.0014(6) 0.0029(6)
S1 0.0067(7) 0.0248(7) 0.0245(8) -0.0006(7) -0.0006(5) 0.0009(6)
C11 0.010(3) 0.020(3) 0.020(3) 0.001(3) 0.000(2) 0.000(2)
C12 0.011(3) 0.031(4) 0.055(5) -0.001(4) 0.006(3) 0.002(3)
C13 0.013(4) 0.043(4) 0.063(6) -0.002(4) 0.015(4) 0.000(3)
C14 0.014(3) 0.045(4) 0.035(4) 0.011(3) -0.008(3) -0.014(3)
C15 0.023(3) 0.026(3) 0.040(4) 0.010(3) -0.005(3) -0.007(3)
C16 0.014(3) 0.029(4) 0.033(4) 0.004(3) -0.001(3) 0.004(2)
C17 0.012(4) 0.022(4) 0.029(5) 0.000 -0.005(3) 0.000

loop_
_atom_type_symbol
_atom_type_description
_atom_type_scat_dispersion_real
_atom_type_scat_dispersion_imag
_atom_type_scat_source
C C 0.0181 0.0091 'International Tables Vol C Tables 4.2.6.8 and 6.1.1.4'
H H 0.0000 0.0000 'International Tables Vol C Tables 4.2.6.8 and 6.1.1.4'
S S 0.3331 0.5567 'International Tables Vol C Tables 4.2.6.8 and 6.1.1.4'
Cl Cl 0.3639 0.7018 'International Tables Vol C Tables 4.2.6.8 and 6.1.1.4'
Au Au -4.4197 7.2980 'International Tables Vol C Tables 4.2.6.8 and 6.1.1.4'

loop_
_geom_angle_atom_site_label_1
_geom_angle_atom_site_label_2
_geom_angle_atom_site_label_3
_geom_angle_site_symmetry_1
_geom_angle_site_symmetry_2
_geom_angle_site_symmetry_3
_geom_angle
_geom_angle_publ_flag
S1 AU1 CL1 . . . 173.11(7) y
S1 AU1 AU1 . . 2_754 94.55(4) y
CL1 AU1 AU1 . . 2_754 87.50(4) y
C11 S1 C17 . . . 103.1(2) y
C11 S1 AU1 . . . 106.1(2) y
C17 S1 AU1 . . . 107.8(3) y
C16 C11 C12 . . . 121.4(6) y
C16 C11 S1 . . . 118.1(5) y
C12 C11 S1 . . . 120.4(6) y
C13 C12 C11 . . . 118.1(8) y
C13 C12 H12 . . . 121 ?
C11 C12 H12 . . . 121 ?
C12 C13 C14 . . . 120.2(8) y
C12 C13 H13 . . . 119.9 ?
C14 C13 H13 . . . 119.9 ?
C15 C14 C13 . . . 119.9(7) y
C15 C14 H14 . . . 120 ?
C13 C14 H14 . . . 120 ?
C14 C15 C16 . . . 120.8(7) y
C14 C15 H15 . . . 119.6 ?
C16 C15 H15 . . . 119.6 ?
C11 C16 C15 . . . 119.5(6) y
C11 C16 H16 . . . 120.2 ?
C15 C16 H16 . . . 120.2 ?
S1 C17 S1 . . 2_755 108.8(5) y
S1 C17 H17A . . . 109.9 ?
S1 C17 H17A 2_755 . . 109.9 ?
S1 C17 H17B . . . 109.9 ?
S1 C17 H17B 2_755 . . 109.9 ?
H17A C17 H17B . . . 108.3 ?

loop_
_geom_bond_atom_site_label_1
_geom_bond_atom_site_label_2
_geom_bond_site_symmetry_1
_geom_bond_site_symmetry_2
_geom_bond_distance
_geom_bond_publ_flag
Au1 S1 . . 2.2657(17) y
Au1 Cl1 . . 2.2732(17) y
Au1 Au1 . 2_754 3.0347(4) y
S1 C11 . . 1.791(6) y
S1 C17 . . 1.812(6) y
C11 C16 . . 1.364(9) y
C11 C12 . . 1.401(9) y
C12 C13 . . 1.373(11) y
C12 H12 . . 0.95 ?
C13 C14 . . 1.408(12) y
C13 H13 . . 0.95 ?
C14 C15 . . 1.349(12) y
C14 H14 . . 0.95 ?
C15 C16 . . 1.376(10) y
C15 H15 . . 0.95 ?
C16 H16 . . 0.95 ?
C17 S1 . 2_755 1.812(6) y
C17 H17a . . 0.99 ?
C17 H17b . . 0.99 ?

loop_
_geom_torsion_atom_site_label_1
_geom_torsion_atom_site_label_2
_geom_torsion_atom_site_label_3
_geom_torsion_atom_site_label_4
_geom_torsion_site_symmetry_1
_geom_torsion_site_symmetry_2
_geom_torsion_site_symmetry_3
_geom_torsion_site_symmetry_4
_geom_torsion
_geom_torsion_publ_flag
AU1 AU1 S1 C11 2_754 . . . -157.8(2) ?
AU1 AU1 S1 C17 2_754 . . . 92.27(6) ?
C17 S1 C11 C16 . . . . -123.4(6) ?
AU1 S1 C11 C16 . . . . 123.4(5) ?
C17 S1 C11 C12 . . . . 60.8(7) ?
AU1 S1 C11 C12 . . . . -52.4(6) ?
C16 C11 C12 C13 . . . . 1.6(13) ?
S1 C11 C12 C13 . . . . 177.3(7) ?
C11 C12 C13 C14 . . . . -3.1(14) ?
C12 C13 C14 C15 . . . . 1.9(14) ?
C13 C14 C15 C16 . . . . 0.8(13) ?
C12 C11 C16 C15 . . . . 1.0(12) ?
S1 C11 C16 C15 . . . . -174.8(6) ?
C14 C15 C16 C11 . . . . -2.2(12) ?
C11 S1 C17 S1 . . . 2_755 69.1(2) ?
AU1 S1 C17 S1 . . . 2_755 -178.89(9) ?
